data_2002904
loop_
_publ_author_name
'Shaw, Joanne P.'
'Tan, Eng Wui'
'Blackman, Allan G.'

_publ_section_title
;
 Homochiral Methyl (2R,3S)-2-Chloro-3-bromo-3-phenylpropanoate
;
_journal_coden_ASTM ACSCEE
_journal_issue 1
_journal_name_full
;
 Acta Crystallographica, Section C: Crystal Structure Communications
;
_journal_page_first 134
_journal_page_last 135
_journal_paper_doi 10.1107/S0108270194008218
_journal_volume 51
_journal_year 1995
_chemical_formula_analytical ?
_chemical_formula_structural ?
_chemical_formula_sum 'C10 H10 Br Cl O2'
_chemical_formula_weight 277.53
_space_group_IT_number 4
_symmetry_space_group_name_Hall 'P 2yb'
_symmetry_space_group_name_H-M 'P 1 21 1'
_cell_angle_alpha 90.00
_cell_angle_beta 96.45(3)
_cell_angle_gamma 90.00
_cell_formula_units_Z 4
_cell_length_a 8.677(2)
_cell_length_b 9.438(2)
_cell_length_c 13.504(3)
_cell_measurement_reflns_used 24
_cell_measurement_temperature 130(2)
_cell_measurement_theta_max 16
_cell_measurement_theta_min 13
_cell_volume 1098.9(4)
_diffrn_radiation_type MoK\a
_diffrn_radiation_wavelength 0.71073
_exptl_absorpt_coefficient_mu 3.955
_exptl_crystal_colour colourless
_exptl_crystal_density_diffrn 1.678
_exptl_crystal_density_meas ?
_exptl_crystal_density_method ?
_exptl_crystal_description rhomb
_exptl_crystal_size_max 0.72
_exptl_crystal_size_mid 0.60
_exptl_crystal_size_min 0.22
_refine_diff_density_max 1.151
_refine_diff_density_min -1.052
_refine_ls_abs_structure_details ?
_refine_ls_abs_structure_Flack 0.009(13)
_refine_ls_extinction_coef ?
_refine_ls_extinction_method none
_refine_ls_shift/esd_max 0.019
_cod_original_sg_symbol_H-M 'P 21'
_cod_database_code 2002904

loop_
_symmetry_equiv_pos_as_xyz
'x, y, z'
'-x, y+1/2, -z'

loop_
_atom_site_aniso_label
_atom_site_aniso_U_11
_atom_site_aniso_U_12
_atom_site_aniso_U_13
_atom_site_aniso_U_22
_atom_site_aniso_U_23
_atom_site_aniso_U_33
C11 0.027(3) 0.005(3) 0.015(3) 0.032(4) 0.002(3) 0.028(3)
O11 0.026(2) 0.001(2) 0.013(2) 0.017(2) 0.000(2) 0.028(2)
C12 0.020(3) -0.002(3) 0.005(2) 0.017(3) -0.002(3) 0.021(3)
O12 0.031(3) -0.004(2) 0.011(2) 0.016(3) -0.001(2) 0.023(2)
C13 0.021(3) 0.000(2) 0.001(2) 0.014(3) 0.002(2) 0.016(3)
Cl1 0.0254(7) -0.0096(7) 0.0011(5) 0.0320(9) -0.0025(6) 0.0152(7)
C14 0.017(2) -0.001(2) -0.002(2) 0.020(3) 0.001(2) 0.015(2)
Br1 0.0195(3) -0.0027(3) -0.0001(2) 0.0229(3) 0.0005(3) 0.0176(3)
C15 0.021(3) 0.002(3) 0.003(2) 0.017(3) 0.002(2) 0.016(3)
C16 0.023(3) 0.002(3) 0.004(2) 0.024(4) 0.006(3) 0.020(3)
C17 0.023(3) 0.006(3) 0.006(3) 0.032(5) -0.002(3) 0.033(3)
C18 0.030(3) -0.002(3) 0.016(3) 0.028(4) -0.001(3) 0.031(4)
C19 0.032(3) 0.000(3) 0.011(3) 0.026(4) 0.006(3) 0.029(3)
C110 0.029(3) 0.001(3) 0.007(3) 0.018(3) -0.005(3) 0.023(3)
C21 0.034(3) -0.008(3) 0.019(3) 0.031(4) 0.005(3) 0.033(3)
O21 0.032(3) -0.005(2) 0.016(2) 0.022(3) -0.001(2) 0.037(3)
C22 0.023(3) 0.002(2) 0.014(3) 0.015(3) 0.001(3) 0.037(4)
O22 0.047(3) 0.005(2) 0.032(3) 0.012(2) -0.002(2) 0.058(4)
C23 0.027(3) -0.002(3) 0.008(2) 0.022(3) 0.003(3) 0.028(3)
Cl2 0.0131(6) 0.0079(6) 0.0012(5) 0.0289(9) 0.0042(6) 0.0111(6)
C24 0.030(3) -0.004(3) 0.006(2) 0.016(3) -0.005(3) 0.025(3)
Br2 0.0317(3) 0.0033(3) 0.0010(2) 0.0349(4) 0.0006(3) 0.0175(3)
C25 0.022(3) 0.001(3) 0.006(2) 0.021(3) -0.003(3) 0.021(3)
C26 0.021(3) -0.002(3) 0.005(3) 0.017(3) 0.004(3) 0.028(3)
C27 0.028(3) 0.004(3) 0.003(2) 0.011(3) -0.003(2) 0.021(3)
C28 0.019(3) 0.001(3) 0.009(2) 0.034(4) 0.003(3) 0.024(3)
C29 0.015(3) -0.005(3) 0.006(3) 0.025(4) -0.002(3) 0.037(4)
C210 0.025(3) 0.002(3) 0.005(2) 0.017(3) -0.004(3) 0.022(3)

loop_
_atom_site_label
_atom_site_occupancy
_atom_site_fract_x
_atom_site_fract_y
_atom_site_fract_z
_atom_site_U_iso_or_equiv
C11 1 0.2636(8) 0.5675(10) 1.1483(5) 0.028(2)
H11A 1 0.1808(28) 0.5292(54) 1.1005(7) 0.042
H11B 1 0.2236(40) 0.6479(15) 1.1837(33) 0.042
H11C 1 0.3002(18) 0.4938(42) 1.1964(30) 0.042
O11 1 0.3907(5) 0.6143(5) 1.0959(3) 0.0230(10)
C12 1 0.4860(7) 0.5105(8) 1.0717(5) 0.0191(13)
O12 1 0.4658(6) 0.3874(5) 1.0828(4) 0.0228(11)
C13 1 0.6256(6) 0.5761(7) 1.0277(4) 0.0171(11)
H13 1 0.5960(6) 0.6686(7) 0.9948(4) 0.021
Cl1 1 0.7709(2) 0.6034(2) 1.13400(10) 0.0243(3)
C14 1 0.6924(6) 0.4767(7) 0.9550(4) 0.0176(12)
H14 1 0.7127(6) 0.3821(7) 0.9872(4) 0.021
Br1 1 0.52780(6) 0.45769(7) 0.84160(4) 0.0202(2)
C15 1 0.8407(7) 0.5313(7) 0.9178(4) 0.0177(12)
C16 1 0.9665(7) 0.4403(8) 0.9221(4) 0.0222(15)
H16 1 0.9596(7) 0.3475(8) 0.9484(4) 0.027
C17 1 1.1032(7) 0.4861(9) 0.8874(5) 0.029(2)
H17 1 1.1896(7) 0.4238(9) 0.8902(5) 0.035
C18 1 1.1149(8) 0.6218(9) 0.8488(5) 0.029(2)
H18 1 1.2094(8) 0.6542(9) 0.8275(5) 0.035
C19 1 0.9817(8) 0.7111(9) 0.8419(5) 0.029(2)
H19 1 0.9856(8) 0.8028(9) 0.8133(5) 0.034
C110 1 0.8485(8) 0.6650(8) 0.8765(5) 0.0228(13)
H110 1 0.7603(8) 0.7253(8) 0.8722(5) 0.027
C21 1 0.7640(8) 0.4117(10) 0.6351(5) 0.031(2)
H21A 1 0.7312(49) 0.3210(10) 0.6614(29) 0.047
H21B 1 0.6727(33) 0.4635(52) 0.6048(12) 0.047
H21C 1 0.8171(23) 0.4680(51) 0.6896(21) 0.047
O21 1 0.8684(6) 0.3859(6) 0.5608(4) 0.0295(12)
C22 1 0.9510(7) 0.4946(7) 0.5373(5) 0.0244(14)
O22 1 0.9413(6) 0.6133(6) 0.5705(4) 0.0370(14)
C23 1 1.0632(7) 0.4542(9) 0.4619(5) 0.0252(13)
H23 1 1.0616(7) 0.3494(9) 0.4510(5) 0.030
Cl2 1 1.01086(14) 0.5443(2) 0.34652(9) 0.0177(3)
C24 1 1.2262(7) 0.5024(8) 0.5005(4) 0.0235(13)
H24 1 1.2256(7) 0.6075(8) 0.5098(4) 0.028
Br2 1 1.27458(8) 0.40986(8) 0.63417(4) 0.0282(2)
C25 1 1.3511(7) 0.4646(9) 0.4358(4) 0.0209(12)
C26 1 1.3568(7) 0.3292(8) 0.3927(5) 0.0219(14)
H26 1 1.2776(7) 0.2619(8) 0.4001(5) 0.026
C27 1 1.4795(8) 0.2950(7) 0.3391(5) 0.0202(13)
H27 1 1.4834(8) 0.2041(7) 0.3092(5) 0.024
C28 1 1.5968(8) 0.3933(9) 0.3290(5) 0.025(2)
H28 1 1.6810(8) 0.3686(9) 0.2931(5) 0.030
C29 1 1.5911(7) 0.5248(9) 0.3705(5) 0.026(2)
H29 1 1.6708(7) 0.5915(9) 0.3628(5) 0.031
C210 1 1.4672(7) 0.5623(8) 0.4247(4) 0.0212(13)
H210 1 1.4635(7) 0.6539(8) 0.4535(4) 0.025

loop_
_atom_type_symbol
_atom_type_description
_atom_type_scat_source
_atom_type_scat_dispersion_real
_atom_type_scat_dispersion_imag
C C 'International Tables Vol C Tables 4.2.6.8 and 6.1.1.4' 0.0033 0.001
H H 'International Tables Vol C Tables 4.2.6.8 and 6.1.1.4' 0.0000 0.000
O O 'International Tables Vol C Tables 4.2.6.8 and 6.1.1.4' 0.0106 0.006
Cl Cl 'International Tables Vol C Tables 4.2.6.8 and 6.1.1.4' 0.1484 0.1
Br Br 'International Tables Vol C Tables 4.2.6.8 and 6.1.1.4' -0.2901 2.
